data_7227288
loop_
_publ_author_name
'Mallia, Ajith R.'
'Ramakrishnan, Remya'
'Niyas, M. A.'
'Hariharan, Mahesh'

_publ_section_title
;
 Crystalline triphenylamine substituted arenes: solid state packing and
 luminescence properties
;
_journal_issue 5
_journal_name_full CrystEngComm
_journal_page_first 817
_journal_paper_doi 10.1039/C6CE02321E
_journal_volume 19
_journal_year 2017
_chemical_formula_moiety 'C24 H19 N'
_chemical_formula_sum 'C24 H19 N'
_chemical_formula_weight 321.40
_chemical_name_systematic
;
 ?
;
_space_group_IT_number 19
_symmetry_cell_setting orthorhombic
_symmetry_space_group_name_Hall 'P 2ac 2ab'
_symmetry_space_group_name_H-M 'P 21 21 21'
_atom_sites_solution_hydrogens geom
_atom_sites_solution_primary direct
_atom_sites_solution_secondary difmap
_audit_creation_method SHELXL-97
_audit_update_record
;
2016-07-15 deposited with the CCDC.
2016-12-19 downloaded from the CCDC.
;
_cell_angle_alpha 90.00
_cell_angle_beta 90.00
_cell_angle_gamma 90.00
_cell_formula_units_Z 4
_cell_length_a 10.3425(5)
_cell_length_b 13.0194(7)
_cell_length_c 13.2226(5)
_cell_measurement_reflns_used 3719
_cell_measurement_temperature 296(2)
_cell_measurement_theta_max 27.66
_cell_measurement_theta_min 2.50
_cell_volume 1780.46(15)
_computing_cell_refinement 'Bruker SAINT'
_computing_data_collection 'Bruker APEX2'
_computing_data_reduction 'Bruker SAINT'
_computing_molecular_graphics 'Bruker SHELXTL'
_computing_publication_material 'Bruker SHELXTL'
_computing_structure_refinement 'SHELXL-97 (Sheldrick, 2008)'
_computing_structure_solution 'SHELXS-97 (Sheldrick, 2008)'
_diffrn_ambient_temperature 296(2)
_diffrn_measured_fraction_theta_full 0.999
_diffrn_measured_fraction_theta_max 0.999
_diffrn_measurement_device_type 'Bruker APEX-II CCD'
_diffrn_measurement_method '\f and \w scans'
_diffrn_radiation_monochromator graphite
_diffrn_radiation_source 'fine-focus sealed tube'
_diffrn_radiation_type MoK\a
_diffrn_radiation_wavelength 0.71073
_diffrn_reflns_av_R_equivalents 0.0163
_diffrn_reflns_av_sigmaI/netI 0.0198
_diffrn_reflns_limit_h_max 11
_diffrn_reflns_limit_h_min -12
_diffrn_reflns_limit_k_max 14
_diffrn_reflns_limit_k_min -15
_diffrn_reflns_limit_l_max 12
_diffrn_reflns_limit_l_min -15
_diffrn_reflns_number 7904
_diffrn_reflns_theta_full 25.00
_diffrn_reflns_theta_max 25.00
_diffrn_reflns_theta_min 2.20
_diffrn_standards_number 0
_exptl_absorpt_coefficient_mu 0.069
_exptl_absorpt_correction_T_max 0.9897
_exptl_absorpt_correction_T_min 0.9829
_exptl_absorpt_correction_type multi-scan
_exptl_absorpt_process_details SADABS
_exptl_crystal_colour colourless
_exptl_crystal_density_diffrn 1.199
_exptl_crystal_density_meas 1.198
_exptl_crystal_density_method 'not measured'
_exptl_crystal_description block
_exptl_crystal_F_000 680
_exptl_crystal_size_max 0.25
_exptl_crystal_size_mid 0.15
_exptl_crystal_size_min 0.15
_refine_diff_density_max 0.078
_refine_diff_density_min -0.139
_refine_diff_density_rms 0.027
_refine_ls_abs_structure_details 'Flack H D (1983), Acta Cryst. A39, 876-881'
_refine_ls_abs_structure_Flack -3(4)
_refine_ls_extinction_method none
_refine_ls_goodness_of_fit_ref 1.050
_refine_ls_hydrogen_treatment constr
_refine_ls_matrix_type full
_refine_ls_number_parameters 226
_refine_ls_number_reflns 3126
_refine_ls_number_restraints 0
_refine_ls_restrained_S_all 1.050
_refine_ls_R_factor_all 0.0405
_refine_ls_R_factor_gt 0.0337
_refine_ls_shift/su_max 0.000
_refine_ls_shift/su_mean 0.000
_refine_ls_structure_factor_coef Fsqd
_refine_ls_weighting_details 'calc w=1/[\s^2^(Fo^2^)+(0.0497P)^2^+0.0961P] where P=(Fo^2^+2Fc^2^)/3'
_refine_ls_weighting_scheme calc
_refine_ls_wR_factor_gt 0.0841
_refine_ls_wR_factor_ref 0.0889
_reflns_number_gt 2743
_reflns_number_total 3126
_reflns_threshold_expression >2\s(I)
_cod_data_source_file c6ce02321e2.cif
_cod_data_source_block 0404_140214_mh_arm_bt_0m
_cod_depositor_comments
;
The following automatic conversions were performed:

'_symmetry_cell_setting' value 'Orthorhombic' changed to
'orthorhombic' according to
/usr/data/users/saulius/crontab/automatic-downloads/rss-feeds/RSC/lib/dictionaries/cif_core.dic
dictionary named 'cif_core.dic' version 2.4.2 from 2011-04-26.

Automatic conversion script
Id: cif_fix_values 4268 2015-11-12 08:31:59Z antanas 

 Adding full bibliography for 7227288--7227293.cif.
;
_cod_original_sg_symbol_Hall 'P 2ac 2ab '
_cod_original_sg_symbol_H-M 'P2(1)2(1)2(1) '
_cod_database_code 7227288

loop_
_symmetry_equiv_pos_as_xyz
'x, y, z'
'x+1/2, -y+1/2, -z'
'-x, y+1/2, -z+1/2'
'-x+1/2, -y, z+1/2'

loop_
_atom_site_label
_atom_site_type_symbol
_atom_site_fract_x
_atom_site_fract_y
_atom_site_fract_z
_atom_site_U_iso_or_equiv
_atom_site_adp_type
_atom_site_occupancy
_atom_site_symmetry_multiplicity
_atom_site_calc_flag
_atom_site_refinement_flags
C1 C 0.09485(16) 0.03680(11) 0.46265(10) 0.0500(4) Uani 1 1 d .
C2 C -0.02129(16) 0.08906(12) 0.46870(12) 0.0553(4) Uani 1 1 d .
H2 H -0.0926 0.0647 0.4332 0.066 Uiso 1 1 calc R
C3 C -0.03299(15) 0.17661(11) 0.52639(11) 0.0510(4) Uani 1 1 d .
H3 H -0.1116 0.2112 0.5277 0.061 Uiso 1 1 calc R
C4 C 0.07029(14) 0.21451(10) 0.58277(9) 0.0418(3) Uani 1 1 d .
C5 C 0.18424(14) 0.15829(11) 0.57939(10) 0.0474(3) Uani 1 1 d .
H5 H 0.2541 0.1797 0.6184 0.057 Uiso 1 1 calc R
C6 C 0.19728(15) 0.07167(11) 0.52007(11) 0.0507(4) Uani 1 1 d .
H6 H 0.2756 0.0366 0.5188 0.061 Uiso 1 1 calc R
C7 C 0.05931(15) 0.31257(10) 0.63977(9) 0.0441(3) Uani 1 1 d .
C8 C -0.05873(18) 0.35216(13) 0.66893(13) 0.0630(4) Uani 1 1 d .
H8 H -0.1336 0.3149 0.6561 0.076 Uiso 1 1 calc R
C9 C -0.0677(2) 0.44647(15) 0.71707(14) 0.0778(5) Uani 1 1 d .
H9 H -0.1483 0.4720 0.7356 0.093 Uiso 1 1 calc R
C10 C 0.0411(2) 0.50220(13) 0.73753(15) 0.0740(6) Uani 1 1 d .
H10 H 0.0348 0.5658 0.7692 0.089 Uiso 1 1 calc R
C11 C 0.1585(2) 0.46392(14) 0.71124(13) 0.0710(5) Uani 1 1 d .
H11 H 0.2330 0.5011 0.7256 0.085 Uiso 1 1 calc R
C12 C 0.16771(17) 0.37006(12) 0.66332(13) 0.0585(4) Uani 1 1 d .
H12 H 0.2490 0.3448 0.6464 0.070 Uiso 1 1 calc R
C13 C 0.16896(16) -0.13995(11) 0.43780(12) 0.0545(4) Uani 1 1 d .
C14 C 0.1467(2) -0.17045(14) 0.53641(13) 0.0687(5) Uani 1 1 d .
H14 H 0.0918 -0.1322 0.5774 0.082 Uiso 1 1 calc R
C15 C 0.2054(2) -0.25716(15) 0.57409(17) 0.0885(6) Uani 1 1 d .
H15 H 0.1901 -0.2775 0.6404 0.106 Uiso 1 1 calc R
C16 C 0.2865(3) -0.31359(16) 0.51399(18) 0.1006(8) Uani 1 1 d .
H16 H 0.3260 -0.3724 0.5393 0.121 Uiso 1 1 calc R
C17 C 0.3091(2) -0.28344(17) 0.41744(17) 0.0988(8) Uani 1 1 d .
H17 H 0.3636 -0.3223 0.3766 0.119 Uiso 1 1 calc R
C18 C 0.2526(2) -0.19631(14) 0.37923(13) 0.0735(5) Uani 1 1 d .
H18 H 0.2709 -0.1754 0.3135 0.088 Uiso 1 1 calc R
C19 C 0.05345(16) -0.04957(12) 0.30088(10) 0.0526(4) Uani 1 1 d .
C20 C -0.00400(18) -0.13655(13) 0.26061(13) 0.0612(4) Uani 1 1 d .
H20 H -0.0069 -0.1970 0.2980 0.073 Uiso 1 1 calc R
C21 C -0.0569(2) -0.13334(17) 0.16470(14) 0.0749(5) Uani 1 1 d .
H21 H -0.0950 -0.1920 0.1378 0.090 Uiso 1 1 calc R
C22 C -0.0541(2) -0.04509(18) 0.10885(13) 0.0811(6) Uani 1 1 d .
H22 H -0.0903 -0.0436 0.0445 0.097 Uiso 1 1 calc R
C23 C 0.0022(2) 0.04086(17) 0.14820(14) 0.0775(6) Uani 1 1 d .
H23 H 0.0037 0.1012 0.1106 0.093 Uiso 1 1 calc R
C24 C 0.05670(19) 0.03899(14) 0.24275(13) 0.0652(4) Uani 1 1 d .
H24 H 0.0962 0.0977 0.2681 0.078 Uiso 1 1 calc R
N1 N 0.10830(15) -0.05076(10) 0.39932(10) 0.0613(4) Uani 1 1 d .

loop_
_atom_site_aniso_label
_atom_site_aniso_U_11
_atom_site_aniso_U_22
_atom_site_aniso_U_33
_atom_site_aniso_U_23
_atom_site_aniso_U_13
_atom_site_aniso_U_12
C1 0.0628(10) 0.0424(7) 0.0448(8) -0.0023(6) -0.0092(7) 0.0058(7)
C2 0.0553(10) 0.0487(8) 0.0617(9) -0.0069(7) -0.0212(8) 0.0027(7)
C3 0.0493(9) 0.0454(7) 0.0584(8) -0.0015(7) -0.0097(7) 0.0059(6)
C4 0.0500(8) 0.0416(7) 0.0338(6) 0.0049(5) -0.0007(6) -0.0031(6)
C5 0.0471(8) 0.0542(8) 0.0408(7) -0.0012(6) -0.0051(6) -0.0033(7)
C6 0.0493(8) 0.0554(9) 0.0474(8) -0.0031(7) -0.0045(7) 0.0090(7)
C7 0.0550(9) 0.0438(7) 0.0334(6) 0.0042(5) 0.0011(6) -0.0011(7)
C8 0.0582(10) 0.0634(10) 0.0676(10) -0.0133(8) -0.0030(9) 0.0032(9)
C9 0.0784(13) 0.0714(12) 0.0836(13) -0.0229(10) 0.0006(11) 0.0183(11)
C10 0.1020(17) 0.0531(10) 0.0667(11) -0.0165(8) -0.0054(12) 0.0062(10)
C11 0.0834(14) 0.0593(10) 0.0705(11) -0.0133(9) 0.0024(10) -0.0182(10)
C12 0.0607(11) 0.0545(9) 0.0603(9) -0.0092(7) 0.0100(9) -0.0105(8)
C13 0.0618(10) 0.0467(8) 0.0548(9) -0.0071(7) -0.0127(8) 0.0084(8)
C14 0.0781(12) 0.0621(10) 0.0660(10) 0.0044(9) 0.0038(9) 0.0111(9)
C15 0.1201(18) 0.0670(12) 0.0784(12) 0.0171(10) -0.0059(13) 0.0135(12)
C16 0.138(2) 0.0650(11) 0.0992(16) -0.0078(12) -0.0392(15) 0.0400(13)
C17 0.1153(18) 0.0989(16) 0.0823(14) -0.0281(12) -0.0304(13) 0.0619(14)
C18 0.0813(13) 0.0804(12) 0.0588(10) -0.0133(9) -0.0075(10) 0.0276(11)
C19 0.0568(9) 0.0550(9) 0.0461(8) -0.0079(7) -0.0054(7) 0.0104(8)
C20 0.0643(10) 0.0606(10) 0.0585(9) -0.0160(8) -0.0025(8) 0.0049(8)
C21 0.0680(12) 0.0912(13) 0.0657(11) -0.0363(11) -0.0106(10) 0.0103(11)
C22 0.0829(14) 0.1134(17) 0.0469(9) -0.0187(11) -0.0101(10) 0.0288(14)
C23 0.0893(14) 0.0894(13) 0.0538(10) 0.0059(10) -0.0028(10) 0.0228(12)
C24 0.0741(11) 0.0635(10) 0.0581(9) -0.0012(8) -0.0072(10) 0.0028(9)
N1 0.0842(11) 0.0475(7) 0.0521(7) -0.0098(6) -0.0209(7) 0.0160(7)

loop_
_atom_type_symbol
_atom_type_description
_atom_type_scat_dispersion_real
_atom_type_scat_dispersion_imag
_atom_type_scat_source
C C 0.0033 0.0016 'International Tables Vol C Tables 4.2.6.8 and 6.1.1.4'
H H 0.0000 0.0000 'International Tables Vol C Tables 4.2.6.8 and 6.1.1.4'
N N 0.0061 0.0033 'International Tables Vol C Tables 4.2.6.8 and 6.1.1.4'

loop_
_geom_angle_atom_site_label_1
_geom_angle_atom_site_label_2
_geom_angle_atom_site_label_3
_geom_angle
C6 C1 C2 118.23(13)
C6 C1 N1 120.85(14)
C2 C1 N1 120.92(14)
C3 C2 C1 121.05(14)
C3 C2 H2 119.5
C1 C2 H2 119.5
C2 C3 C4 121.49(14)
C2 C3 H3 119.3
C4 C3 H3 119.3
C5 C4 C3 116.56(12)
C5 C4 C7 122.27(13)
C3 C4 C7 121.12(13)
C6 C5 C4 122.15(13)
C6 C5 H5 118.9
C4 C5 H5 118.9
C1 C6 C5 120.42(14)
C1 C6 H6 119.8
C5 C6 H6 119.8
C8 C7 C12 116.86(13)
C8 C7 C4 121.99(13)
C12 C7 C4 121.12(14)
C7 C8 C9 121.21(17)
C7 C8 H8 119.4
C9 C8 H8 119.4
C10 C9 C8 120.45(19)
C10 C9 H9 119.8
C8 C9 H9 119.8
C11 C10 C9 119.39(16)
C11 C10 H10 120.3
C9 C10 H10 120.3
C10 C11 C12 120.32(18)
C10 C11 H11 119.8
C12 C11 H11 119.8
C11 C12 C7 121.75(17)
C11 C12 H12 119.1
C7 C12 H12 119.1
C18 C13 C14 118.90(16)
C18 C13 N1 121.00(15)
C14 C13 N1 120.08(15)
C15 C14 C13 120.26(18)
C15 C14 H14 119.9
C13 C14 H14 119.9
C16 C15 C14 120.1(2)
C16 C15 H15 120.0
C14 C15 H15 120.0
C17 C16 C15 119.78(19)
C17 C16 H16 120.1
C15 C16 H16 120.1
C16 C17 C18 120.8(2)
C16 C17 H17 119.6
C18 C17 H17 119.6
C17 C18 C13 120.14(19)
C17 C18 H18 119.9
C13 C18 H18 119.9
C20 C19 C24 118.51(15)
C20 C19 N1 120.98(15)
C24 C19 N1 120.51(14)
C21 C20 C19 119.86(18)
C21 C20 H20 120.1
C19 C20 H20 120.1
C22 C21 C20 120.87(18)
C22 C21 H21 119.6
C20 C21 H21 119.6
C23 C22 C21 119.52(16)
C23 C22 H22 120.2
C21 C22 H22 120.2
C22 C23 C24 120.55(19)
C22 C23 H23 119.7
C24 C23 H23 119.7
C23 C24 C19 120.68(18)
C23 C24 H24 119.7
C19 C24 H24 119.7
C13 N1 C19 121.05(12)
C13 N1 C1 119.33(12)
C19 N1 C1 119.49(12)

loop_
_geom_bond_atom_site_label_1
_geom_bond_atom_site_label_2
_geom_bond_distance
C1 C6 1.380(2)
C1 C2 1.383(2)
C1 N1 1.4212(18)
C2 C3 1.377(2)
C2 H2 0.9300
C3 C4 1.3929(19)
C3 H3 0.9300
C4 C5 1.388(2)
C4 C7 1.4869(18)
C5 C6 1.3803(19)
C5 H5 0.9300
C6 H6 0.9300
C7 C8 1.380(2)
C7 C12 1.383(2)
C8 C9 1.386(2)
C8 H8 0.9300
C9 C10 1.366(3)
C9 H9 0.9300
C10 C11 1.357(3)
C10 H10 0.9300
C11 C12 1.380(2)
C11 H11 0.9300
C12 H12 0.9300
C13 C18 1.373(2)
C13 C14 1.382(2)
C13 N1 1.4145(19)
C14 C15 1.375(2)
C14 H14 0.9300
C15 C16 1.369(3)
C15 H15 0.9300
C16 C17 1.356(3)
C16 H16 0.9300
C17 C18 1.372(3)
C17 H17 0.9300
C18 H18 0.9300
C19 C20 1.385(2)
C19 C24 1.386(2)
C19 N1 1.4199(19)
C20 C21 1.382(3)
C20 H20 0.9300
C21 C22 1.366(3)
C21 H21 0.9300
C22 C23 1.365(3)
C22 H22 0.9300
C23 C24 1.372(3)
C23 H23 0.9300
C24 H24 0.9300

loop_
_geom_torsion_atom_site_label_1
_geom_torsion_atom_site_label_2
_geom_torsion_atom_site_label_3
_geom_torsion_atom_site_label_4
_geom_torsion
C6 C1 C2 C3 3.2(2)
N1 C1 C2 C3 -177.01(14)
C1 C2 C3 C4 -1.6(2)
C2 C3 C4 C5 -1.3(2)
C2 C3 C4 C7 176.17(13)
C3 C4 C5 C6 2.7(2)
C7 C4 C5 C6 -174.77(12)
C2 C1 C6 C5 -1.9(2)
N1 C1 C6 C5 178.36(13)
C4 C5 C6 C1 -1.1(2)
C5 C4 C7 C8 -160.05(14)
C3 C4 C7 C8 22.58(19)
C5 C4 C7 C12 21.96(19)
C3 C4 C7 C12 -155.41(14)
C12 C7 C8 C9 1.7(2)
C4 C7 C8 C9 -176.37(15)
C7 C8 C9 C10 -0.5(3)
C8 C9 C10 C11 -0.7(3)
C9 C10 C11 C12 0.7(3)
C10 C11 C12 C7 0.6(3)
C8 C7 C12 C11 -1.7(2)
C4 C7 C12 C11 176.37(14)
C18 C13 C14 C15 -1.4(3)
N1 C13 C14 C15 179.96(18)
C13 C14 C15 C16 0.1(3)
C14 C15 C16 C17 0.3(4)
C15 C16 C17 C18 0.6(4)
C16 C17 C18 C13 -1.9(3)
C14 C13 C18 C17 2.3(3)
N1 C13 C18 C17 -179.09(18)
C24 C19 C20 C21 -0.3(3)
N1 C19 C20 C21 179.86(16)
C19 C20 C21 C22 -0.4(3)
C20 C21 C22 C23 0.3(3)
C21 C22 C23 C24 0.5(3)
C22 C23 C24 C19 -1.2(3)
C20 C19 C24 C23 1.1(3)
N1 C19 C24 C23 -179.07(17)
C18 C13 N1 C19 44.3(3)
C14 C13 N1 C19 -137.06(18)
C18 C13 N1 C1 -139.73(17)
C14 C13 N1 C1 38.9(2)
C20 C19 N1 C13 34.1(3)
C24 C19 N1 C13 -145.70(17)
C20 C19 N1 C1 -141.83(17)
C24 C19 N1 C1 38.4(2)
C6 C1 N1 C13 46.0(2)
C2 C1 N1 C13 -133.70(17)
C6 C1 N1 C19 -137.95(16)
C2 C1 N1 C19 42.3(2)
